data_7716218
loop_
_publ_author_name
'Liu, Chenghuan'
'Schmidtmann, Marc'
'M&#xfc;ller, Thomas'

_publ_section_title
;
 A Bis(silylene)silole - synthesis, properties and reactivity.
;
_journal_issue 25
_journal_name_full 'Dalton transactions (Cambridge, England : 2003)'
_journal_page_first 10446
_journal_page_last 10452
_journal_paper_doi 10.1039/d4dt01112k
_journal_volume 53
_journal_year 2024
_chemical_absolute_configuration ad
_chemical_formula_structural 'SiC4(C6H5)2(Si(CH3)3)2(SiTe(C15H23N2))2 *O(C2H5)2'
_chemical_formula_sum 'C56 H84 N4 O Si5 Te2'
_chemical_formula_weight 1224.92
_space_group_crystal_system orthorhombic
_space_group_IT_number 19
_space_group_name_Hall 'P 2ac 2ab'
_space_group_name_H-M_alt 'P 21 21 21'
_atom_sites_solution_hydrogens difmap
_atom_sites_solution_primary direct
_atom_sites_solution_secondary difmap
_audit_creation_method SHELXL-2019/3
_audit_update_record
;
2024-04-30 deposited with the CCDC.	2024-05-27 downloaded from the CCDC.
;
_cell_angle_alpha 90
_cell_angle_beta 90
_cell_angle_gamma 90
_cell_formula_units_Z 4
_cell_length_a 13.3105(6)
_cell_length_b 15.4573(6)
_cell_length_c 30.3266(12)
_cell_measurement_reflns_used 9648
_cell_measurement_temperature 100(2)
_cell_measurement_theta_max 74.55
_cell_measurement_theta_min 4.08
_cell_volume 6239.5(4)
_computing_cell_refinement 'Bruker SAINT V8.40B'
_computing_data_collection 'Bruker APEX3'
_computing_data_reduction 'Bruker SAINT V8.40B'
_computing_structure_refinement 'SHELXL-2019/2 (Sheldrick, 2019)'
_computing_structure_solution 'SHELXS-2013/1 (Sheldrick, 2013)'
_diffrn_ambient_temperature 100(2)
_diffrn_measured_fraction_theta_full 1.000
_diffrn_measured_fraction_theta_max 1.000
_diffrn_measurement_device_type 'Bruker Photon III CPAD'
_diffrn_measurement_method '\f and \w scans'
_diffrn_radiation_type CuK\a
_diffrn_radiation_wavelength 1.54178
_diffrn_reflns_av_R_equivalents 0.0605
_diffrn_reflns_av_unetI/netI 0.0328
_diffrn_reflns_Laue_measured_fraction_full 1.000
_diffrn_reflns_Laue_measured_fraction_max 1.000
_diffrn_reflns_limit_h_max 16
_diffrn_reflns_limit_h_min -16
_diffrn_reflns_limit_k_max 19
_diffrn_reflns_limit_k_min -17
_diffrn_reflns_limit_l_max 37
_diffrn_reflns_limit_l_min -37
_diffrn_reflns_number 103794
_diffrn_reflns_point_group_measured_fraction_full 0.999
_diffrn_reflns_point_group_measured_fraction_max 0.999
_diffrn_reflns_theta_full 67.679
_diffrn_reflns_theta_max 74.489
_diffrn_reflns_theta_min 2.914
_diffrn_source 'I\mS microfocus'
_exptl_absorpt_coefficient_mu 8.586
_exptl_absorpt_correction_T_max 1.0000
_exptl_absorpt_correction_T_min 0.7981
_exptl_absorpt_correction_type multi-scan
_exptl_absorpt_process_details 'SADABS-2016/2 (Sheldrick)'
_exptl_crystal_colour green
_exptl_crystal_density_diffrn 1.304
_exptl_crystal_description plate
_exptl_crystal_F_000 2520
_exptl_crystal_size_max 0.120
_exptl_crystal_size_mid 0.030
_exptl_crystal_size_min 0.010
_refine_diff_density_max 1.089
_refine_diff_density_min -0.300
_refine_diff_density_rms 0.081
_refine_ls_abs_structure_details
;
 Flack x determined using 5324 quotients [(I+)-(I-)]/[(I+)+(I-)]
 (Parsons, Flack and Wagner, Acta Cryst. B69 (2013) 249-259).
;
_refine_ls_abs_structure_Flack -0.0136(15)
_refine_ls_extinction_method none
_refine_ls_goodness_of_fit_ref 1.056
_refine_ls_hydrogen_treatment constr
_refine_ls_matrix_type full
_refine_ls_number_parameters 633
_refine_ls_number_reflns 12768
_refine_ls_number_restraints 0
_refine_ls_restrained_S_all 1.056
_refine_ls_R_factor_all 0.0281
_refine_ls_R_factor_gt 0.0269
_refine_ls_shift/su_max 0.001
_refine_ls_shift/su_mean 0.000
_refine_ls_structure_factor_coef Fsqd
_refine_ls_weighting_details 'w=1/[\s^2^(Fo^2^)+(0.0400P)^2^+1.1000P] where P=(Fo^2^+2Fc^2^)/3'
_refine_ls_weighting_scheme calc
_refine_ls_wR_factor_gt 0.0653
_refine_ls_wR_factor_ref 0.0660
_reflns_Friedel_coverage 0.816
_reflns_Friedel_fraction_full 0.999
_reflns_Friedel_fraction_max 0.998
_reflns_number_gt 12347
_reflns_number_total 12768
_reflns_threshold_expression 'I > 2\s(I)'
_cod_data_source_file d4dt01112k3.cif
_cod_data_source_block lch_1017si2te
_cod_depositor_comments 'Adding full bibliography for 7716218--7716222.cif.'
_cod_database_code 7716218
_shelx_shelxl_version_number 2019/3
_shelx_space_group_comment
;
The symmetry employed for this shelxl refinement is uniquely defined
by the following loop, which should always be used as a source of
symmetry information in preference to the above space-group names.
They are only intended as comments.
;
_shelx_estimated_absorpt_t_min 0.426
_shelx_estimated_absorpt_t_max 0.919

loop_
_space_group_symop_operation_xyz
'x, y, z'
'-x+1/2, -y, z+1/2'
'-x, y+1/2, -z+1/2'
'x+1/2, -y+1/2, -z'

loop_
_atom_site_label
_atom_site_type_symbol
_atom_site_fract_x
_atom_site_fract_y
_atom_site_fract_z
_atom_site_U_iso_or_equiv
_atom_site_adp_type
_atom_site_occupancy
_atom_site_site_symmetry_order
_atom_site_calc_flag
_atom_site_refinement_flags_posn
_atom_site_refinement_flags_adp
_atom_site_refinement_flags_occupancy
_atom_site_disorder_assembly
_atom_site_disorder_group
Te1 Te 0.49260(2) 0.36905(2) 0.27108(2) 0.02976(7) Uani 1 1 d . . . . .
Te2 Te 0.40426(2) 0.47060(2) 0.48825(2) 0.03074(7) Uani 1 1 d . . . . .
Si1 Si 0.61161(6) 0.46214(5) 0.38720(3) 0.01682(16) Uani 1 1 d . . . . .
Si2 Si 0.71170(7) 0.35880(5) 0.47789(3) 0.02008(17) Uani 1 1 d . . . . .
Si3 Si 0.66889(7) 0.60660(6) 0.30426(3) 0.02005(18) Uani 1 1 d . . . . .
Si4 Si 0.57454(7) 0.34204(5) 0.33913(3) 0.02012(18) Uani 1 1 d . . . . .
Si5 Si 0.47485(7) 0.53452(6) 0.42438(3) 0.02154(18) Uani 1 1 d . . . . .
N1 N 0.6828(2) 0.26807(19) 0.33692(10) 0.0256(6) Uani 1 1 d . . . . .
N2 N 0.5383(2) 0.23828(18) 0.36385(10) 0.0231(6) Uani 1 1 d . . . . .
N3 N 0.3850(2) 0.59499(19) 0.39031(10) 0.0249(6) Uani 1 1 d . . . . .
N4 N 0.5038(3) 0.65085(17) 0.42869(9) 0.0251(6) Uani 1 1 d . . . . .
C1 C 0.7115(3) 0.4366(2) 0.42976(11) 0.0198(6) Uani 1 1 d . . . . .
C2 C 0.7924(3) 0.4855(2) 0.41803(11) 0.0218(6) Uani 1 1 d . . . . .
C3 C 0.7822(3) 0.5425(2) 0.37831(11) 0.0213(6) Uani 1 1 d . . . . .
C4 C 0.6939(3) 0.5407(2) 0.35571(10) 0.0197(6) Uani 1 1 d . . . . .
C5 C 0.8909(3) 0.4835(2) 0.44172(12) 0.0285(8) Uani 1 1 d . . . . .
C6 C 0.9020(4) 0.5235(2) 0.48253(14) 0.0365(9) Uani 1 1 d . . . . .
H6 H 0.847464 0.554777 0.494964 0.044 Uiso 1 1 calc R U . . .
C7 C 0.9934(4) 0.5179(3) 0.50536(16) 0.0512(14) Uani 1 1 d . . . . .
H7 H 1.000788 0.545493 0.533158 0.061 Uiso 1 1 calc R U . . .
C8 C 1.0720(4) 0.4725(4) 0.48749(19) 0.0567(16) Uani 1 1 d . . . . .
H8 H 1.133449 0.467932 0.503257 0.068 Uiso 1 1 calc R U . . .
C9 C 1.0626(4) 0.4333(4) 0.4468(2) 0.0546(15) Uani 1 1 d . . . . .
H9 H 1.117373 0.401949 0.434648 0.065 Uiso 1 1 calc R U . . .
C10 C 0.9727(3) 0.4397(3) 0.42364(15) 0.0373(9) Uani 1 1 d . . . . .
H10 H 0.966982 0.414039 0.395283 0.045 Uiso 1 1 calc R U . . .
C11 C 0.8680(3) 0.6009(2) 0.36600(12) 0.0260(7) Uani 1 1 d . . . . .
C12 C 0.8883(3) 0.6749(3) 0.39057(14) 0.0346(9) Uani 1 1 d . . . . .
H12 H 0.852991 0.685289 0.417277 0.042 Uiso 1 1 calc R U . . .
C13 C 0.9607(4) 0.7339(3) 0.37593(18) 0.0464(12) Uani 1 1 d . . . . .
H13 H 0.973473 0.784764 0.392562 0.056 Uiso 1 1 calc R U . . .
C14 C 1.0135(3) 0.7189(3) 0.33766(18) 0.0482(12) Uani 1 1 d . . . . .
H14 H 1.061497 0.759975 0.327623 0.058 Uiso 1 1 calc R U . . .
C15 C 0.9965(3) 0.6436(3) 0.31376(16) 0.0432(10) Uani 1 1 d . . . . .
H15 H 1.033474 0.632606 0.287566 0.052 Uiso 1 1 calc R U . . .
C16 C 0.9251(3) 0.5845(3) 0.32833(14) 0.0329(9) Uani 1 1 d . . . . .
H16 H 0.915016 0.532248 0.312422 0.039 Uiso 1 1 calc R U . . .
C17 C 0.6064(3) 0.2804(2) 0.47175(12) 0.0261(7) Uani 1 1 d . . . . .
H17A H 0.542215 0.311006 0.474329 0.039 Uiso 1 1 calc R U . . .
H17B H 0.611020 0.236311 0.494901 0.039 Uiso 1 1 calc R U . . .
H17C H 0.610558 0.252489 0.442780 0.039 Uiso 1 1 calc R U . . .
C18 C 0.6930(3) 0.4167(2) 0.53157(12) 0.0285(8) Uani 1 1 d . . . . .
H18A H 0.749174 0.456462 0.536602 0.043 Uiso 1 1 calc R U . . .
H18B H 0.689965 0.374437 0.555613 0.043 Uiso 1 1 calc R U . . .
H18C H 0.630011 0.449502 0.530545 0.043 Uiso 1 1 calc R U . . .
C19 C 0.8305(3) 0.2938(2) 0.48057(12) 0.0270(7) Uani 1 1 d . . . . .
H19A H 0.844862 0.269217 0.451456 0.040 Uiso 1 1 calc R U . . .
H19B H 0.822534 0.246958 0.502051 0.040 Uiso 1 1 calc R U . . .
H19C H 0.886211 0.331303 0.489586 0.040 Uiso 1 1 calc R U . . .
C20 C 0.5312(3) 0.6157(2) 0.29511(12) 0.0249(7) Uani 1 1 d . . . . .
H20A H 0.504450 0.559370 0.285987 0.037 Uiso 1 1 calc R U . . .
H20B H 0.518080 0.658503 0.271992 0.037 Uiso 1 1 calc R U . . .
H20C H 0.498460 0.633898 0.322521 0.037 Uiso 1 1 calc R U . . .
C21 C 0.7166(3) 0.7207(2) 0.30821(13) 0.0300(8) Uani 1 1 d . . . . .
H21A H 0.689098 0.748224 0.334714 0.045 Uiso 1 1 calc R U . . .
H21B H 0.695425 0.753276 0.282080 0.045 Uiso 1 1 calc R U . . .
H21C H 0.790107 0.720230 0.309902 0.045 Uiso 1 1 calc R U . . .
C22 C 0.7261(3) 0.5544(3) 0.25423(12) 0.0299(8) Uani 1 1 d . . . . .
H22A H 0.796960 0.541539 0.259983 0.045 Uiso 1 1 calc R U . . .
H22B H 0.720832 0.593850 0.229042 0.045 Uiso 1 1 calc R U . . .
H22C H 0.690213 0.500576 0.247586 0.045 Uiso 1 1 calc R U . . .
C23 C 0.6269(3) 0.2042(2) 0.35313(11) 0.0230(7) Uani 1 1 d . . . . .
C24 C 0.6590(3) 0.1117(2) 0.35827(12) 0.0249(7) Uani 1 1 d . . . . .
C25 C 0.7093(3) 0.0857(2) 0.39599(13) 0.0299(8) Uani 1 1 d . . . . .
H25 H 0.722014 0.126183 0.418907 0.036 Uiso 1 1 calc R U . . .
C26 C 0.7410(4) 0.0005(3) 0.40036(14) 0.0363(9) Uani 1 1 d . . . . .
H26 H 0.775401 -0.017495 0.426233 0.044 Uiso 1 1 calc R U . . .
C27 C 0.7222(4) -0.0582(2) 0.36664(15) 0.0354(9) Uani 1 1 d . . . . .
H27 H 0.744840 -0.116214 0.369302 0.042 Uiso 1 1 calc R U . . .
C28 C 0.6707(3) -0.0325(3) 0.32919(14) 0.0351(8) Uani 1 1 d . . . . .
H28 H 0.657087 -0.073071 0.306436 0.042 Uiso 1 1 calc R U . . .
C29 C 0.6389(3) 0.0529(2) 0.32495(13) 0.0303(8) Uani 1 1 d . . . . .
H29 H 0.603599 0.070834 0.299304 0.036 Uiso 1 1 calc R U . . .
C30 C 0.7840(3) 0.2666(2) 0.31583(13) 0.0288(8) Uani 1 1 d . . . . .
C31 C 0.8099(4) 0.3585(3) 0.3056(2) 0.0587(16) Uani 1 1 d . . . . .
H31A H 0.816063 0.391229 0.333186 0.088 Uiso 1 1 calc R U . . .
H31B H 0.756759 0.384085 0.287427 0.088 Uiso 1 1 calc R U . . .
H31C H 0.873743 0.360572 0.289602 0.088 Uiso 1 1 calc R U . . .
C32 C 0.7787(6) 0.2155(5) 0.2738(2) 0.079(2) Uani 1 1 d . . . . .
H32A H 0.726084 0.239453 0.254809 0.118 Uiso 1 1 calc R U . . .
H32B H 0.763169 0.154983 0.280618 0.118 Uiso 1 1 calc R U . . .
H32C H 0.843555 0.218666 0.258567 0.118 Uiso 1 1 calc R U . . .
C33 C 0.8626(4) 0.2280(6) 0.3462(2) 0.076(2) Uani 1 1 d . . . . .
H33A H 0.928785 0.231920 0.332255 0.114 Uiso 1 1 calc R U . . .
H33B H 0.846374 0.167185 0.351944 0.114 Uiso 1 1 calc R U . . .
H33C H 0.863288 0.259985 0.374132 0.114 Uiso 1 1 calc R U . . .
C34 C 0.4420(3) 0.1954(2) 0.37601(12) 0.0252(7) Uani 1 1 d . . . . .
C35 C 0.3749(3) 0.2676(3) 0.39338(14) 0.0323(8) Uani 1 1 d . . . . .
H35A H 0.365691 0.311379 0.370381 0.048 Uiso 1 1 calc R U . . .
H35B H 0.406389 0.294146 0.419252 0.048 Uiso 1 1 calc R U . . .
H35C H 0.309422 0.243562 0.401684 0.048 Uiso 1 1 calc R U . . .
C36 C 0.4561(3) 0.1257(3) 0.41132(13) 0.0307(8) Uani 1 1 d . . . . .
H36A H 0.390422 0.102760 0.420017 0.046 Uiso 1 1 calc R U . . .
H36B H 0.489420 0.151002 0.437108 0.046 Uiso 1 1 calc R U . . .
H36C H 0.497599 0.078807 0.399455 0.046 Uiso 1 1 calc R U . . .
C37 C 0.3942(3) 0.1547(2) 0.33500(13) 0.0320(8) Uani 1 1 d . . . . .
H37A H 0.384612 0.199265 0.312401 0.048 Uiso 1 1 calc R U . . .
H37B H 0.329083 0.129510 0.342841 0.048 Uiso 1 1 calc R U . . .
H37C H 0.438483 0.109317 0.323524 0.048 Uiso 1 1 calc R U . . .
C38 C 0.4233(3) 0.6702(2) 0.40425(11) 0.0252(7) Uani 1 1 d . . . . .
C39 C 0.3837(3) 0.7586(2) 0.39448(12) 0.0283(8) Uani 1 1 d . . . . .
C40 C 0.4181(4) 0.8048(3) 0.35780(13) 0.0350(9) Uani 1 1 d . . . . .
H40 H 0.468738 0.780913 0.339402 0.042 Uiso 1 1 calc R U . . .
C41 C 0.3783(4) 0.8855(3) 0.34834(14) 0.0404(10) Uani 1 1 d . . . . .
H41 H 0.402195 0.917325 0.323666 0.048 Uiso 1 1 calc R U . . .
C42 C 0.3031(4) 0.9200(3) 0.37514(15) 0.0394(10) Uani 1 1 d . . . . .
H42 H 0.275419 0.975112 0.368502 0.047 Uiso 1 1 calc R U . . .
C43 C 0.2685(4) 0.8742(3) 0.41137(15) 0.0390(9) Uani 1 1 d . . . . .
H43 H 0.217151 0.897851 0.429506 0.047 Uiso 1 1 calc R U . . .
C44 C 0.3093(4) 0.7933(3) 0.42112(14) 0.0355(9) Uani 1 1 d . . . . .
H44 H 0.286135 0.761985 0.446070 0.043 Uiso 1 1 calc R U . . .
C45 C 0.2863(3) 0.5757(2) 0.36955(13) 0.0278(8) Uani 1 1 d . . . . .
C46 C 0.2848(3) 0.4786(3) 0.36186(15) 0.0376(9) Uani 1 1 d . . . . .
H46A H 0.220144 0.461840 0.349019 0.056 Uiso 1 1 calc R U . . .
H46B H 0.294262 0.448500 0.390009 0.056 Uiso 1 1 calc R U . . .
H46C H 0.339176 0.462742 0.341601 0.056 Uiso 1 1 calc R U . . .
C47 C 0.2734(3) 0.6227(3) 0.32554(14) 0.0390(9) Uani 1 1 d . . . . .
H47A H 0.328130 0.606403 0.305576 0.058 Uiso 1 1 calc R U . . .
H47B H 0.274908 0.685339 0.330481 0.058 Uiso 1 1 calc R U . . .
H47C H 0.208893 0.606465 0.312344 0.058 Uiso 1 1 calc R U . . .
C48 C 0.2007(3) 0.6006(3) 0.40109(14) 0.0347(9) Uani 1 1 d . . . . .
H48A H 0.194274 0.663750 0.402101 0.052 Uiso 1 1 calc R U . . .
H48B H 0.215562 0.578691 0.430698 0.052 Uiso 1 1 calc R U . . .
H48C H 0.137566 0.575301 0.390576 0.052 Uiso 1 1 calc R U . . .
C49 C 0.5659(3) 0.7057(2) 0.45851(12) 0.0306(8) Uani 1 1 d . . . . .
C50 C 0.6482(4) 0.6472(3) 0.47576(16) 0.0425(10) Uani 1 1 d . . . . .
H50A H 0.692852 0.680325 0.495094 0.064 Uiso 1 1 calc R U . . .
H50B H 0.686765 0.623883 0.450936 0.064 Uiso 1 1 calc R U . . .
H50C H 0.618115 0.599395 0.492421 0.064 Uiso 1 1 calc R U . . .
C51 C 0.5013(5) 0.7382(3) 0.49707(13) 0.0435(10) Uani 1 1 d . . . . .
H51A H 0.468131 0.689002 0.511324 0.065 Uiso 1 1 calc R U . . .
H51B H 0.450305 0.778480 0.485957 0.065 Uiso 1 1 calc R U . . .
H51C H 0.544100 0.767991 0.518535 0.065 Uiso 1 1 calc R U . . .
C52 C 0.6128(4) 0.7812(3) 0.43351(15) 0.0379(9) Uani 1 1 d . . . . .
H52A H 0.559586 0.819702 0.422849 0.057 Uiso 1 1 calc R U . . .
H52B H 0.651242 0.759012 0.408376 0.057 Uiso 1 1 calc R U . . .
H52C H 0.657611 0.813279 0.453229 0.057 Uiso 1 1 calc R U . . .
O1 O 0.9647(6) 0.9304(7) 0.2661(3) 0.132(3) Uani 1 1 d . . . . .
C53 C 0.8752(7) 0.9013(7) 0.2473(4) 0.098(3) Uani 1 1 d . . . . .
H53A H 0.838279 0.951537 0.235120 0.118 Uiso 1 1 calc R U . . .
H53B H 0.832945 0.875117 0.270589 0.118 Uiso 1 1 calc R U . . .
C54 C 0.8903(9) 0.8384(8) 0.2125(5) 0.132(4) Uani 1 1 d . . . . .
H54A H 0.917618 0.867420 0.186395 0.197 Uiso 1 1 calc R U . . .
H54B H 0.825990 0.811305 0.205084 0.197 Uiso 1 1 calc R U . . .
H54C H 0.937645 0.794034 0.222565 0.197 Uiso 1 1 calc R U . . .
C55 C 0.9655(9) 0.9859(9) 0.2987(5) 0.137(5) Uani 1 1 d . . . . .
H55A H 0.912336 0.966322 0.319238 0.165 Uiso 1 1 calc R U . . .
H55B H 0.941477 1.041110 0.285991 0.165 Uiso 1 1 calc R U . . .
C56 C 1.0466(12) 1.0076(18) 0.3251(6) 0.239(13) Uani 1 1 d . . . . .
H56A H 1.104318 0.971342 0.317302 0.359 Uiso 1 1 calc R U . . .
H56B H 1.029063 0.998219 0.356109 0.359 Uiso 1 1 calc R U . . .
H56C H 1.063745 1.068596 0.320525 0.359 Uiso 1 1 calc R U . . .

loop_
_atom_site_aniso_label
_atom_site_aniso_U_11
_atom_site_aniso_U_22
_atom_site_aniso_U_33
_atom_site_aniso_U_23
_atom_site_aniso_U_13
_atom_site_aniso_U_12
Te1 0.04540(15) 0.02700(11) 0.01686(10) 0.00079(8) -0.00689(10) -0.00616(10)
Te2 0.03636(13) 0.03262(12) 0.02325(11) 0.00941(9) 0.00779(10) 0.00414(10)
Si1 0.0215(4) 0.0151(3) 0.0139(4) 0.0012(3) -0.0014(3) -0.0006(3)
Si2 0.0294(5) 0.0160(4) 0.0147(4) 0.0027(3) -0.0040(3) -0.0019(3)
Si3 0.0232(4) 0.0205(4) 0.0164(4) 0.0053(3) -0.0010(3) 0.0005(3)
Si4 0.0277(5) 0.0174(4) 0.0152(4) -0.0006(3) 0.0001(3) -0.0030(3)
Si5 0.0264(4) 0.0202(4) 0.0181(4) 0.0026(3) 0.0009(3) 0.0022(3)
N1 0.0299(16) 0.0207(13) 0.0263(15) -0.0011(11) 0.0059(12) 0.0001(11)
N2 0.0298(16) 0.0197(13) 0.0197(13) -0.0010(11) -0.0006(11) -0.0030(11)
N3 0.0274(16) 0.0246(13) 0.0228(14) 0.0059(11) 0.0008(12) 0.0036(11)
N4 0.0349(16) 0.0195(12) 0.0210(13) -0.0012(10) -0.0004(13) 0.0028(12)
C1 0.0246(16) 0.0177(14) 0.0171(14) 0.0021(12) -0.0051(13) 0.0010(12)
C2 0.0275(17) 0.0187(15) 0.0192(15) 0.0029(12) -0.0028(13) -0.0009(12)
C3 0.0259(17) 0.0184(15) 0.0196(15) 0.0035(12) -0.0008(13) -0.0019(12)
C4 0.0271(16) 0.0162(14) 0.0160(14) 0.0012(11) 0.0011(12) -0.0018(12)
C5 0.0317(19) 0.0233(16) 0.0306(18) 0.0156(14) -0.0091(15) -0.0099(14)
C6 0.047(2) 0.0248(17) 0.038(2) 0.0114(15) -0.0187(19) -0.0129(17)
C7 0.064(3) 0.040(2) 0.050(3) 0.023(2) -0.034(3) -0.030(2)
C8 0.038(3) 0.066(3) 0.066(3) 0.044(3) -0.031(2) -0.024(2)
C9 0.027(2) 0.068(3) 0.068(4) 0.044(3) -0.006(2) -0.005(2)
C10 0.030(2) 0.045(2) 0.038(2) 0.0205(18) -0.0035(16) -0.0032(16)
C11 0.0219(17) 0.0295(17) 0.0266(17) 0.0145(14) -0.0077(14) -0.0033(13)
C12 0.037(2) 0.0322(19) 0.034(2) 0.0121(15) -0.0097(17) -0.0102(16)
C13 0.048(3) 0.033(2) 0.058(3) 0.018(2) -0.018(2) -0.0174(19)
C14 0.030(2) 0.052(3) 0.062(3) 0.033(2) -0.011(2) -0.017(2)
C15 0.026(2) 0.060(3) 0.043(2) 0.026(2) 0.0002(18) -0.002(2)
C16 0.027(2) 0.036(2) 0.035(2) 0.0163(16) -0.0025(16) -0.0016(15)
C17 0.037(2) 0.0210(15) 0.0204(15) 0.0038(12) -0.0026(14) -0.0049(14)
C18 0.039(2) 0.0264(17) 0.0197(16) -0.0011(13) -0.0061(15) 0.0030(15)
C19 0.0337(19) 0.0236(16) 0.0236(17) 0.0045(13) -0.0021(14) 0.0037(14)
C20 0.0251(17) 0.0264(16) 0.0233(17) 0.0040(13) -0.0002(13) 0.0026(13)
C21 0.035(2) 0.0222(16) 0.0333(19) 0.0091(14) -0.0060(16) -0.0034(14)
C22 0.0316(19) 0.037(2) 0.0209(16) 0.0061(14) 0.0033(14) 0.0075(15)
C23 0.0331(19) 0.0214(15) 0.0145(15) -0.0013(12) -0.0023(13) -0.0023(13)
C24 0.0320(19) 0.0194(16) 0.0232(17) -0.0002(13) 0.0006(14) -0.0011(13)
C25 0.041(2) 0.0227(17) 0.0258(18) -0.0026(14) -0.0045(16) -0.0020(15)
C26 0.049(3) 0.0282(19) 0.031(2) 0.0036(15) -0.0081(18) 0.0009(17)
C27 0.048(2) 0.0188(16) 0.040(2) 0.0001(15) -0.0041(19) 0.0010(16)
C28 0.046(2) 0.0216(17) 0.038(2) -0.0094(16) -0.0062(18) -0.0023(17)
C29 0.040(2) 0.0255(18) 0.0251(18) -0.0027(14) -0.0065(15) 0.0004(15)
C30 0.031(2) 0.0260(17) 0.0288(18) -0.0014(14) 0.0071(15) 0.0016(14)
C31 0.050(3) 0.033(2) 0.094(4) 0.010(3) 0.038(3) 0.003(2)
C32 0.082(4) 0.086(4) 0.069(4) -0.049(4) 0.049(4) -0.032(4)
C33 0.036(3) 0.115(6) 0.076(4) 0.045(4) 0.006(3) 0.001(3)
C34 0.0296(18) 0.0228(16) 0.0233(17) 0.0019(13) -0.0005(14) -0.0087(13)
C35 0.034(2) 0.0313(19) 0.032(2) -0.0006(15) 0.0037(16) -0.0046(15)
C36 0.036(2) 0.0281(17) 0.0276(18) 0.0060(15) -0.0001(15) -0.0096(15)
C37 0.038(2) 0.0328(18) 0.0248(18) -0.0006(14) -0.0044(16) -0.0133(16)
C38 0.034(2) 0.0259(16) 0.0162(15) 0.0030(12) 0.0089(14) 0.0051(14)
C39 0.039(2) 0.0242(16) 0.0220(17) 0.0036(13) 0.0043(15) 0.0056(15)
C40 0.051(3) 0.0263(17) 0.0280(19) 0.0058(15) 0.0099(18) 0.0086(17)
C41 0.063(3) 0.0274(19) 0.031(2) 0.0093(15) 0.0082(19) 0.0088(18)
C42 0.058(3) 0.0247(19) 0.036(2) 0.0010(16) 0.000(2) 0.0142(18)
C43 0.051(3) 0.0268(19) 0.039(2) -0.0047(17) 0.0093(19) 0.0144(18)
C44 0.050(3) 0.0271(18) 0.029(2) 0.0033(15) 0.0114(18) 0.0101(17)
C45 0.0228(18) 0.0332(19) 0.0273(18) 0.0078(15) 0.0010(14) 0.0032(15)
C46 0.031(2) 0.041(2) 0.041(2) -0.0024(18) -0.0071(17) 0.0015(17)
C47 0.0265(19) 0.057(3) 0.033(2) 0.0147(19) -0.0022(16) 0.0001(19)
C48 0.0279(19) 0.040(2) 0.036(2) 0.0085(17) 0.0075(16) 0.0045(16)
C49 0.046(2) 0.0222(16) 0.0236(17) -0.0039(14) -0.0024(16) -0.0013(15)
C50 0.055(3) 0.034(2) 0.039(2) -0.0062(17) -0.018(2) -0.0003(18)
C51 0.068(3) 0.037(2) 0.0260(19) -0.0081(15) 0.008(2) -0.005(2)
C52 0.050(3) 0.0290(18) 0.035(2) -0.0003(16) 0.0014(19) -0.0054(18)
O1 0.108(6) 0.160(7) 0.129(6) -0.009(6) 0.017(5) 0.036(5)
C53 0.062(5) 0.102(6) 0.131(8) 0.005(6) 0.019(5) 0.001(4)
C54 0.090(7) 0.143(10) 0.162(11) 0.008(9) 0.003(7) 0.042(7)
C55 0.096(8) 0.127(9) 0.189(14) -0.043(9) -0.038(8) 0.040(7)
C56 0.095(9) 0.47(4) 0.154(14) 0.06(2) 0.011(9) 0.055(16)

loop_
_atom_type_symbol
_atom_type_description
_atom_type_scat_dispersion_real
_atom_type_scat_dispersion_imag
_atom_type_scat_source
C C 0.0181 0.0091 'International Tables Vol C Tables 4.2.6.8 and 6.1.1.4'
H H 0.0000 0.0000 'International Tables Vol C Tables 4.2.6.8 and 6.1.1.4'
N N 0.0311 0.0180 'International Tables Vol C Tables 4.2.6.8 and 6.1.1.4'
O O 0.0492 0.0322 'International Tables Vol C Tables 4.2.6.8 and 6.1.1.4'
Si Si 0.2541 0.3302 'International Tables Vol C Tables 4.2.6.8 and 6.1.1.4'
Te Te -0.1759 6.3531 'International Tables Vol C Tables 4.2.6.8 and 6.1.1.4'

loop_
_geom_angle_atom_site_label_1
_geom_angle_atom_site_label_2
_geom_angle_atom_site_label_3
_geom_angle
_geom_angle_site_symmetry_1
_geom_angle_site_symmetry_3
_geom_angle_publ_flag
C4 Si1 C1 94.08(15) . . ?
C4 Si1 Si4 107.89(10) . . ?
C1 Si1 Si4 113.26(11) . . ?
C4 Si1 Si5 111.98(11) . . ?
C1 Si1 Si5 107.91(11) . . ?
Si4 Si1 Si5 118.98(5) . . ?
C17 Si2 C18 107.32(18) . . ?
C17 Si2 C19 106.87(17) . . ?
C18 Si2 C19 109.30(17) . . ?
C17 Si2 C1 109.61(15) . . ?
C18 Si2 C1 111.51(16) . . ?
C19 Si2 C1 112.02(16) . . ?
C20 Si3 C21 105.78(17) . . ?
C20 Si3 C22 108.12(18) . . ?
C21 Si3 C22 108.53(19) . . ?
C20 Si3 C4 109.70(16) . . ?
C21 Si3 C4 113.16(16) . . ?
C22 Si3 C4 111.29(16) . . ?
N2 Si4 N1 71.20(14) . . ?
N2 Si4 C23 35.70(14) . . ?
N1 Si4 C23 35.68(14) . . ?
N2 Si4 Te1 112.87(10) . . ?
N1 Si4 Te1 115.96(11) . . ?
C23 Si4 Te1 117.83(9) . . ?
N2 Si4 Si1 118.66(10) . . ?
N1 Si4 Si1 109.87(11) . . ?
C23 Si4 Si1 122.95(9) . . ?
Te1 Si4 Si1 119.00(4) . . ?
N3 Si5 N4 71.30(14) . . ?
N3 Si5 C38 35.75(14) . . ?
N4 Si5 C38 35.72(14) . . ?
N3 Si5 Te2 114.48(11) . . ?
N4 Si5 Te2 115.59(10) . . ?
C38 Si5 Te2 118.78(9) . . ?
N3 Si5 Si1 117.62(11) . . ?
N4 Si5 Si1 109.10(11) . . ?
C38 Si5 Si1 121.70(10) . . ?
Te2 Si5 Si1 119.16(4) . . ?
C23 N1 C30 130.8(3) . . ?
C23 N1 Si4 90.5(2) . . ?
C30 N1 Si4 137.1(2) . . ?
C23 N2 C34 130.3(3) . . ?
C23 N2 Si4 90.8(2) . . ?
C34 N2 Si4 135.7(2) . . ?
C38 N3 C45 130.1(3) . . ?
C38 N3 Si5 91.0(2) . . ?
C45 N3 Si5 135.4(2) . . ?
C38 N4 C49 130.8(3) . . ?
C38 N4 Si5 90.7(2) . . ?
C49 N4 Si5 135.6(2) . . ?
C2 C1 Si2 123.6(3) . . ?
C2 C1 Si1 105.1(2) . . ?
Si2 C1 Si1 131.24(19) . . ?
C1 C2 C5 123.8(3) . . ?
C1 C2 C3 117.7(3) . . ?
C5 C2 C3 118.5(3) . . ?
C4 C3 C2 118.1(3) . . ?
C4 C3 C11 122.9(3) . . ?
C2 C3 C11 119.0(3) . . ?
C3 C4 Si3 123.8(2) . . ?
C3 C4 Si1 105.0(2) . . ?
Si3 C4 Si1 131.22(19) . . ?
C6 C5 C10 118.9(4) . . ?
C6 C5 C2 120.7(4) . . ?
C10 C5 C2 120.4(4) . . ?
C5 C6 C7 120.2(5) . . ?
C5 C6 H6 119.9 . . ?
C7 C6 H6 119.9 . . ?
C8 C7 C6 119.9(5) . . ?
C8 C7 H7 120.1 . . ?
C6 C7 H7 120.1 . . ?
C7 C8 C9 120.5(4) . . ?
C7 C8 H8 119.7 . . ?
C9 C8 H8 119.7 . . ?
C8 C9 C10 119.9(5) . . ?
C8 C9 H9 120.1 . . ?
C10 C9 H9 120.1 . . ?
C9 C10 C5 120.5(5) . . ?
C9 C10 H10 119.8 . . ?
C5 C10 H10 119.8 . . ?
C12 C11 C16 118.8(4) . . ?
C12 C11 C3 120.5(4) . . ?
C16 C11 C3 120.5(3) . . ?
C11 C12 C13 120.0(4) . . ?
C11 C12 H12 120.0 . . ?
C13 C12 H12 120.0 . . ?
C14 C13 C12 120.7(5) . . ?
C14 C13 H13 119.7 . . ?
C12 C13 H13 119.7 . . ?
C13 C14 C15 119.8(4) . . ?
C13 C14 H14 120.1 . . ?
C15 C14 H14 120.1 . . ?
C14 C15 C16 119.8(5) . . ?
C14 C15 H15 120.1 . . ?
C16 C15 H15 120.1 . . ?
C15 C16 C11 120.8(4) . . ?
C15 C16 H16 119.6 . . ?
C11 C16 H16 119.6 . . ?
Si2 C17 H17A 109.5 . . ?
Si2 C17 H17B 109.5 . . ?
H17A C17 H17B 109.5 . . ?
Si2 C17 H17C 109.5 . . ?
H17A C17 H17C 109.5 . . ?
H17B C17 H17C 109.5 . . ?
Si2 C18 H18A 109.5 . . ?
Si2 C18 H18B 109.5 . . ?
H18A C18 H18B 109.5 . . ?
Si2 C18 H18C 109.5 . . ?
H18A C18 H18C 109.5 . . ?
H18B C18 H18C 109.5 . . ?
Si2 C19 H19A 109.5 . . ?
Si2 C19 H19B 109.5 . . ?
H19A C19 H19B 109.5 . . ?
Si2 C19 H19C 109.5 . . ?
H19A C19 H19C 109.5 . . ?
H19B C19 H19C 109.5 . . ?
Si3 C20 H20A 109.5 . . ?
Si3 C20 H20B 109.5 . . ?
H20A C20 H20B 109.5 . . ?
Si3 C20 H20C 109.5 . . ?
H20A C20 H20C 109.5 . . ?
H20B C20 H20C 109.5 . . ?
Si3 C21 H21A 109.5 . . ?
Si3 C21 H21B 109.5 . . ?
H21A C21 H21B 109.5 . . ?
Si3 C21 H21C 109.5 . . ?
H21A C21 H21C 109.5 . . ?
H21B C21 H21C 109.5 . . ?
Si3 C22 H22A 109.5 . . ?
Si3 C22 H22B 109.5 . . ?
H22A C22 H22B 109.5 . . ?
Si3 C22 H22C 109.5 . . ?
H22A C22 H22C 109.5 . . ?
H22B C22 H22C 109.5 . . ?
N1 C23 N2 107.0(3) . . ?
N1 C23 C24 125.8(3) . . ?
N2 C23 C24 127.2(3) . . ?
N1 C23 Si4 53.81(18) . . ?
N2 C23 Si4 53.54(17) . . ?
C24 C23 Si4 175.0(2) . . ?
C25 C24 C29 120.4(3) . . ?
C25 C24 C23 120.0(3) . . ?
C29 C24 C23 119.6(3) . . ?
C24 C25 C26 120.1(4) . . ?
C24 C25 H25 120.0 . . ?
C26 C25 H25 120.0 . . ?
C27 C26 C25 119.6(4) . . ?
C27 C26 H26 120.2 . . ?
C25 C26 H26 120.2 . . ?
C28 C27 C26 120.4(4) . . ?
C28 C27 H27 119.8 . . ?
C26 C27 H27 119.8 . . ?
C27 C28 C29 119.9(4) . . ?
C27 C28 H28 120.1 . . ?
C29 C28 H28 120.1 . . ?
C24 C29 C28 119.8(4) . . ?
C24 C29 H29 120.1 . . ?
C28 C29 H29 120.1 . . ?
N1 C30 C31 106.4(3) . . ?
N1 C30 C32 109.3(4) . . ?
C31 C30 C32 109.6(5) . . ?
N1 C30 C33 111.6(4) . . ?
C31 C30 C33 109.9(5) . . ?
C32 C30 C33 109.9(6) . . ?
C30 C31 H31A 109.5 . . ?
C30 C31 H31B 109.5 . . ?
H31A C31 H31B 109.5 . . ?
C30 C31 H31C 109.5 . . ?
H31A C31 H31C 109.5 . . ?
H31B C31 H31C 109.5 . . ?
C30 C32 H32A 109.5 . . ?
C30 C32 H32B 109.5 . . ?
H32A C32 H32B 109.5 . . ?
C30 C32 H32C 109.5 . . ?
H32A C32 H32C 109.5 . . ?
H32B C32 H32C 109.5 . . ?
C30 C33 H33A 109.5 . . ?
C30 C33 H33B 109.5 . . ?
H33A C33 H33B 109.5 . . ?
C30 C33 H33C 109.5 . . ?
H33A C33 H33C 109.5 . . ?
H33B C33 H33C 109.5 . . ?
N2 C34 C35 105.4(3) . . ?
N2 C34 C36 112.3(3) . . ?
C35 C34 C36 110.2(3) . . ?
N2 C34 C37 109.8(3) . . ?
C35 C34 C37 109.8(3) . . ?
C36 C34 C37 109.3(3) . . ?
C34 C35 H35A 109.5 . . ?
C34 C35 H35B 109.5 . . ?
H35A C35 H35B 109.5 . . ?
C34 C35 H35C 109.5 . . ?
H35A C35 H35C 109.5 . . ?
H35B C35 H35C 109.5 . . ?
C34 C36 H36A 109.5 . . ?
C34 C36 H36B 109.5 . . ?
H36A C36 H36B 109.5 . . ?
C34 C36 H36C 109.5 . . ?
H36A C36 H36C 109.5 . . ?
H36B C36 H36C 109.5 . . ?
C34 C37 H37A 109.5 . . ?
C34 C37 H37B 109.5 . . ?
H37A C37 H37B 109.5 . . ?
C34 C37 H37C 109.5 . . ?
H37A C37 H37C 109.5 . . ?
H37B C37 H37C 109.5 . . ?
N4 C38 N3 106.6(3) . . ?
N4 C38 C39 126.7(3) . . ?
N3 C38 C39 126.7(3) . . ?
N4 C38 Si5 53.63(17) . . ?
N3 C38 Si5 53.29(17) . . ?
C39 C38 Si5 175.0(3) . . ?
C44 C39 C40 119.9(3) . . ?
C44 C39 C38 119.4(3) . . ?
C40 C39 C38 120.6(3) . . ?
C41 C40 C39 120.0(4) . . ?
C41 C40 H40 120.0 . . ?
C39 C40 H40 120.0 . . ?
C40 C41 C42 119.8(4) . . ?
C40 C41 H41 120.1 . . ?
C42 C41 H41 120.1 . . ?
C43 C42 C41 120.4(4) . . ?
C43 C42 H42 119.8 . . ?
C41 C42 H42 119.8 . . ?
C42 C43 C44 119.7(4) . . ?
C42 C43 H43 120.1 . . ?
C44 C43 H43 120.1 . . ?
C39 C44 C43 120.1(4) . . ?
C39 C44 H44 119.9 . . ?
C43 C44 H44 119.9 . . ?
N3 C45 C46 105.9(3) . . ?
N3 C45 C47 111.9(3) . . ?
C46 C45 C47 109.5(4) . . ?
N3 C45 C48 110.0(3) . . ?
C46 C45 C48 109.5(3) . . ?
C47 C45 C48 109.9(3) . . ?
C45 C46 H46A 109.5 . . ?
C45 C46 H46B 109.5 . . ?
H46A C46 H46B 109.5 . . ?
C45 C46 H46C 109.5 . . ?
H46A C46 H46C 109.5 . . ?
H46B C46 H46C 109.5 . . ?
C45 C47 H47A 109.5 . . ?
C45 C47 H47B 109.5 . . ?
H47A C47 H47B 109.5 . . ?
C45 C47 H47C 109.5 . . ?
H47A C47 H47C 109.5 . . ?
H47B C47 H47C 109.5 . . ?
C45 C48 H48A 109.5 . . ?
C45 C48 H48B 109.5 . . ?
H48A C48 H48B 109.5 . . ?
C45 C48 H48C 109.5 . . ?
H48A C48 H48C 109.5 . . ?
H48B C48 H48C 109.5 . . ?
N4 C49 C50 105.7(3) . . ?
N4 C49 C52 111.1(3) . . ?
C50 C49 C52 109.4(4) . . ?
N4 C49 C51 109.7(4) . . ?
C50 C49 C51 109.7(4) . . ?
C52 C49 C51 110.9(3) . . ?
C49 C50 H50A 109.5 . . ?
C49 C50 H50B 109.5 . . ?
H50A C50 H50B 109.5 . . ?
C49 C50 H50C 109.5 . . ?
H50A C50 H50C 109.5 . . ?
H50B C50 H50C 109.5 . . ?
C49 C51 H51A 109.5 . . ?
C49 C51 H51B 109.5 . . ?
H51A C51 H51B 109.5 . . ?
C49 C51 H51C 109.5 . . ?
H51A C51 H51C 109.5 . . ?
H51B C51 H51C 109.5 . . ?
C49 C52 H52A 109.5 . . ?
C49 C52 H52B 109.5 . . ?
H52A C52 H52B 109.5 . . ?
C49 C52 H52C 109.5 . . ?
H52A C52 H52C 109.5 . . ?
H52B C52 H52C 109.5 . . ?
C55 O1 C53 121.8(9) . . ?
O1 C53 C54 113.3(8) . . ?
O1 C53 H53A 108.9 . . ?
C54 C53 H53A 108.9 . . ?
O1 C53 H53B 108.9 . . ?
C54 C53 H53B 108.9 . . ?
H53A C53 H53B 107.7 . . ?
C53 C54 H54A 109.5 . . ?
C53 C54 H54B 109.5 . . ?
H54A C54 H54B 109.5 . . ?
C53 C54 H54C 109.5 . . ?
H54A C54 H54C 109.5 . . ?
H54B C54 H54C 109.5 . . ?
O1 C55 C56 127.0(13) . . ?
O1 C55 H55A 105.6 . . ?
C56 C55 H55A 105.6 . . ?
O1 C55 H55B 105.6 . . ?
C56 C55 H55B 105.6 . . ?
H55A C55 H55B 106.1 . . ?
C55 C56 H56A 109.5 . . ?
C55 C56 H56B 109.5 . . ?
H56A C56 H56B 109.5 . . ?
C55 C56 H56C 109.5 . . ?
H56A C56 H56C 109.5 . . ?
H56B C56 H56C 109.5 . . ?

loop_
_geom_bond_atom_site_label_1
_geom_bond_atom_site_label_2
_geom_bond_distance
_geom_bond_site_symmetry_2
_geom_bond_publ_flag
Te1 Si4 2.3714(9) . ?
Te2 Si5 2.3686(9) . ?
Si1 C4 1.894(3) . ?
Si1 C1 1.895(3) . ?
Si1 Si4 2.4114(12) . ?
Si1 Si5 2.4161(12) . ?
Si2 C17 1.863(4) . ?
Si2 C18 1.874(4) . ?
Si2 C19 1.875(4) . ?
Si2 C1 1.891(3) . ?
Si3 C20 1.859(4) . ?
Si3 C21 1.879(4) . ?
Si3 C22 1.879(4) . ?
Si3 C4 1.893(3) . ?
Si4 N2 1.835(3) . ?
Si4 N1 1.841(3) . ?
Si4 C23 2.281(4) . ?
Si5 N3 1.836(3) . ?
Si5 N4 1.844(3) . ?
Si5 C38 2.290(4) . ?
N1 C23 1.331(5) . ?
N1 C30 1.491(5) . ?
N2 C23 1.331(5) . ?
N2 C34 1.490(5) . ?
N3 C38 1.338(5) . ?
N3 C45 1.487(5) . ?
N4 C38 1.337(5) . ?
N4 C49 1.490(5) . ?
C1 C2 1.362(5) . ?
C2 C5 1.496(5) . ?
C2 C3 1.499(4) . ?
C3 C4 1.361(5) . ?
C3 C11 1.503(5) . ?
C5 C6 1.391(6) . ?
C5 C10 1.394(6) . ?
C6 C7 1.402(6) . ?
C6 H6 0.9500 . ?
C7 C8 1.372(9) . ?
C7 H7 0.9500 . ?
C8 C9 1.380(9) . ?
C8 H8 0.9500 . ?
C9 C10 1.391(6) . ?
C9 H9 0.9500 . ?
C10 H10 0.9500 . ?
C11 C12 1.391(6) . ?
C11 C16 1.395(6) . ?
C12 C13 1.399(6) . ?
C12 H12 0.9500 . ?
C13 C14 1.377(8) . ?
C13 H13 0.9500 . ?
C14 C15 1.390(8) . ?
C14 H14 0.9500 . ?
C15 C16 1.391(6) . ?
C15 H15 0.9500 . ?
C16 H16 0.9500 . ?
C17 H17A 0.9800 . ?
C17 H17B 0.9800 . ?
C17 H17C 0.9800 . ?
C18 H18A 0.9800 . ?
C18 H18B 0.9800 . ?
C18 H18C 0.9800 . ?
C19 H19A 0.9800 . ?
C19 H19B 0.9800 . ?
C19 H19C 0.9800 . ?
C20 H20A 0.9800 . ?
C20 H20B 0.9800 . ?
C20 H20C 0.9800 . ?
C21 H21A 0.9800 . ?
C21 H21B 0.9800 . ?
C21 H21C 0.9800 . ?
C22 H22A 0.9800 . ?
C22 H22B 0.9800 . ?
C22 H22C 0.9800 . ?
C23 C24 1.500(5) . ?
C24 C25 1.385(5) . ?
C24 C29 1.385(5) . ?
C25 C26 1.390(6) . ?
C25 H25 0.9500 . ?
C26 C27 1.390(6) . ?
C26 H26 0.9500 . ?
C27 C28 1.385(6) . ?
C27 H27 0.9500 . ?
C28 C29 1.393(6) . ?
C28 H28 0.9500 . ?
C29 H29 0.9500 . ?
C30 C31 1.494(6) . ?
C30 C32 1.501(7) . ?
C30 C33 1.517(7) . ?
C31 H31A 0.9800 . ?
C31 H31B 0.9800 . ?
C31 H31C 0.9800 . ?
C32 H32A 0.9800 . ?
C32 H32B 0.9800 . ?
C32 H32C 0.9800 . ?
C33 H33A 0.9800 . ?
C33 H33B 0.9800 . ?
C33 H33C 0.9800 . ?
C34 C35 1.522(6) . ?
C34 C36 1.531(5) . ?
C34 C37 1.532(5) . ?
C35 H35A 0.9800 . ?
C35 H35B 0.9800 . ?
C35 H35C 0.9800 . ?
C36 H36A 0.9800 . ?
C36 H36B 0.9800 . ?
C36 H36C 0.9800 . ?
C37 H37A 0.9800 . ?
C37 H37B 0.9800 . ?
C37 H37C 0.9800 . ?
C38 C39 1.494(5) . ?
C39 C44 1.386(6) . ?
C39 C40 1.399(5) . ?
C40 C41 1.385(6) . ?
C40 H40 0.9500 . ?
C41 C42 1.395(7) . ?
C41 H41 0.9500 . ?
C42 C43 1.385(6) . ?
C42 H42 0.9500 . ?
C43 C44 1.395(6) . ?
C43 H43 0.9500 . ?
C44 H44 0.9500 . ?
C45 C46 1.520(6) . ?
C45 C47 1.530(5) . ?
C45 C48 1.537(5) . ?
C46 H46A 0.9800 . ?
C46 H46B 0.9800 . ?
C46 H46C 0.9800 . ?
C47 H47A 0.9800 . ?
C47 H47B 0.9800 . ?
C47 H47C 0.9800 . ?
C48 H48A 0.9800 . ?
C48 H48B 0.9800 . ?
C48 H48C 0.9800 . ?
C49 C50 1.514(6) . ?
C49 C52 1.525(6) . ?
C49 C51 1.536(6) . ?
C50 H50A 0.9800 . ?
C50 H50B 0.9800 . ?
C50 H50C 0.9800 . ?
C51 H51A 0.9800 . ?
C51 H51B 0.9800 . ?
C51 H51C 0.9800 . ?
C52 H52A 0.9800 . ?
C52 H52B 0.9800 . ?
C52 H52C 0.9800 . ?
O1 C55 1.309(15) . ?
O1 C53 1.396(13) . ?
C53 C54 1.448(16) . ?
C53 H53A 0.9900 . ?
C53 H53B 0.9900 . ?
C54 H54A 0.9800 . ?
C54 H54B 0.9800 . ?
C54 H54C 0.9800 . ?
C55 C56 1.38(2) . ?
C55 H55A 0.9900 . ?
C55 H55B 0.9900 . ?
C56 H56A 0.9800 . ?
C56 H56B 0.9800 . ?
C56 H56C 0.9800 . ?

loop_
_geom_torsion_atom_site_label_1
_geom_torsion_atom_site_label_2
_geom_torsion_atom_site_label_3
_geom_torsion_atom_site_label_4
_geom_torsion
_geom_torsion_site_symmetry_1
_geom_torsion_site_symmetry_2
_geom_torsion_site_symmetry_3
_geom_torsion_site_symmetry_4
_geom_torsion_publ_flag
N2 Si4 N1 C23 4.7(2) . . . . ?
Te1 Si4 N1 C23 -102.2(2) . . . . ?
Si1 Si4 N1 C23 119.23(19) . . . . ?
N2 Si4 N1 C30 170.1(4) . . . . ?
C23 Si4 N1 C30 165.5(5) . . . . ?
Te1 Si4 N1 C30 63.2(4) . . . . ?
Si1 Si4 N1 C30 -75.3(4) . . . . ?
N1 Si4 N2 C23 -4.7(2) . . . . ?
Te1 Si4 N2 C23 106.33(19) . . . . ?
Si1 Si4 N2 C23 -107.55(19) . . . . ?
N1 Si4 N2 C34 -164.7(4) . . . . ?
C23 Si4 N2 C34 -160.1(4) . . . . ?
Te1 Si4 N2 C34 -53.7(3) . . . . ?
Si1 Si4 N2 C34 92.4(3) . . . . ?
N4 Si5 N3 C38 -4.5(2) . . . . ?
Te2 Si5 N3 C38 105.8(2) . . . . ?
Si1 Si5 N3 C38 -106.8(2) . . . . ?
N4 Si5 N3 C45 -163.5(4) . . . . ?
C38 Si5 N3 C45 -159.1(5) . . . . ?
Te2 Si5 N3 C45 -53.2(4) . . . . ?
Si1 Si5 N3 C45 94.2(3) . . . . ?
N3 Si5 N4 C38 4.5(2) . . . . ?
Te2 Si5 N4 C38 -104.37(19) . . . . ?
Si1 Si5 N4 C38 118.10(19) . . . . ?
N3 Si5 N4 C49 165.5(4) . . . . ?
C38 Si5 N4 C49 161.0(5) . . . . ?
Te2 Si5 N4 C49 56.6(4) . . . . ?
Si1 Si5 N4 C49 -80.9(4) . . . . ?
C17 Si2 C1 C2 -161.4(3) . . . . ?
C18 Si2 C1 C2 79.9(3) . . . . ?
C19 Si2 C1 C2 -43.0(3) . . . . ?
C17 Si2 C1 Si1 15.7(3) . . . . ?
C18 Si2 C1 Si1 -103.0(3) . . . . ?
C19 Si2 C1 Si1 134.2(2) . . . . ?
C4 Si1 C1 C2 0.2(3) . . . . ?
Si4 Si1 C1 C2 111.7(2) . . . . ?
Si5 Si1 C1 C2 -114.4(2) . . . . ?
C4 Si1 C1 Si2 -177.3(2) . . . . ?
Si4 Si1 C1 Si2 -65.8(3) . . . . ?
Si5 Si1 C1 Si2 68.0(2) . . . . ?
Si2 C1 C2 C5 0.1(5) . . . . ?
Si1 C1 C2 C5 -177.7(3) . . . . ?
Si2 C1 C2 C3 178.3(2) . . . . ?
Si1 C1 C2 C3 0.5(4) . . . . ?
C1 C2 C3 C4 -1.5(5) . . . . ?
C5 C2 C3 C4 176.9(3) . . . . ?
C1 C2 C3 C11 176.6(3) . . . . ?
C5 C2 C3 C11 -5.0(5) . . . . ?
C2 C3 C4 Si3 -178.7(2) . . . . ?
C11 C3 C4 Si3 3.2(5) . . . . ?
C2 C3 C4 Si1 1.5(4) . . . . ?
C11 C3 C4 Si1 -176.5(3) . . . . ?
C20 Si3 C4 C3 -160.5(3) . . . . ?
C21 Si3 C4 C3 -42.7(3) . . . . ?
C22 Si3 C4 C3 79.9(3) . . . . ?
C20 Si3 C4 Si1 19.2(3) . . . . ?
C21 Si3 C4 Si1 137.0(2) . . . . ?
C22 Si3 C4 Si1 -100.4(3) . . . . ?
C1 Si1 C4 C3 -1.0(2) . . . . ?
Si4 Si1 C4 C3 -117.0(2) . . . . ?
Si5 Si1 C4 C3 110.2(2) . . . . ?
C1 Si1 C4 Si3 179.3(2) . . . . ?
Si4 Si1 C4 Si3 63.2(2) . . . . ?
Si5 Si1 C4 Si3 -69.5(2) . . . . ?
C1 C2 C5 C6 -74.9(5) . . . . ?
C3 C2 C5 C6 106.9(4) . . . . ?
C1 C2 C5 C10 103.6(4) . . . . ?
C3 C2 C5 C10 -74.6(4) . . . . ?
C10 C5 C6 C7 -1.5(5) . . . . ?
C2 C5 C6 C7 177.0(3) . . . . ?
C5 C6 C7 C8 -0.3(6) . . . . ?
C6 C7 C8 C9 1.0(6) . . . . ?
C7 C8 C9 C10 0.0(7) . . . . ?
C8 C9 C10 C5 -1.7(6) . . . . ?
C6 C5 C10 C9 2.5(6) . . . . ?
C2 C5 C10 C9 -176.0(4) . . . . ?
C4 C3 C11 C12 104.2(4) . . . . ?
C2 C3 C11 C12 -73.8(4) . . . . ?
C4 C3 C11 C16 -72.1(5) . . . . ?
C2 C3 C11 C16 109.9(4) . . . . ?
C16 C11 C12 C13 3.8(6) . . . . ?
C3 C11 C12 C13 -172.6(4) . . . . ?
C11 C12 C13 C14 -1.0(7) . . . . ?
C12 C13 C14 C15 -1.4(7) . . . . ?
C13 C14 C15 C16 0.9(7) . . . . ?
C14 C15 C16 C11 1.9(6) . . . . ?
C12 C11 C16 C15 -4.3(6) . . . . ?
C3 C11 C16 C15 172.2(3) . . . . ?
C30 N1 C23 N2 -173.3(3) . . . . ?
Si4 N1 C23 N2 -6.4(3) . . . . ?
C30 N1 C23 C24 6.9(6) . . . . ?
Si4 N1 C23 C24 173.9(3) . . . . ?
C30 N1 C23 Si4 -167.0(4) . . . . ?
C34 N2 C23 N1 168.2(3) . . . . ?
Si4 N2 C23 N1 6.4(3) . . . . ?
C34 N2 C23 C24 -12.0(6) . . . . ?
Si4 N2 C23 C24 -173.9(3) . . . . ?
C34 N2 C23 Si4 161.8(4) . . . . ?
N1 C23 C24 C25 86.5(5) . . . . ?
N2 C23 C24 C25 -93.2(5) . . . . ?
N1 C23 C24 C29 -92.9(5) . . . . ?
N2 C23 C24 C29 87.4(5) . . . . ?
C29 C24 C25 C26 0.8(6) . . . . ?
C23 C24 C25 C26 -178.6(4) . . . . ?
C24 C25 C26 C27 0.1(7) . . . . ?
C25 C26 C27 C28 -1.1(7) . . . . ?
C26 C27 C28 C29 1.0(7) . . . . ?
C25 C24 C29 C28 -0.9(6) . . . . ?
C23 C24 C29 C28 178.5(4) . . . . ?
C27 C28 C29 C24 0.0(7) . . . . ?
C23 N1 C30 C31 -178.2(4) . . . . ?
Si4 N1 C30 C31 21.2(6) . . . . ?
C23 N1 C30 C32 63.5(6) . . . . ?
Si4 N1 C30 C32 -97.1(5) . . . . ?
C23 N1 C30 C33 -58.3(6) . . . . ?
Si4 N1 C30 C33 141.1(5) . . . . ?
C23 N2 C34 C35 169.1(3) . . . . ?
Si4 N2 C34 C35 -37.5(4) . . . . ?
C23 N2 C34 C36 49.0(5) . . . . ?
Si4 N2 C34 C36 -157.5(3) . . . . ?
C23 N2 C34 C37 -72.8(5) . . . . ?
Si4 N2 C34 C37 80.7(4) . . . . ?
C49 N4 C38 N3 -168.5(4) . . . . ?
Si5 N4 C38 N3 -6.1(3) . . . . ?
C49 N4 C38 C39 11.4(6) . . . . ?
Si5 N4 C38 C39 173.8(3) . . . . ?
C49 N4 C38 Si5 -162.5(4) . . . . ?
C45 N3 C38 N4 166.9(3) . . . . ?
Si5 N3 C38 N4 6.1(3) . . . . ?
C45 N3 C38 C39 -13.0(6) . . . . ?
Si5 N3 C38 C39 -173.8(3) . . . . ?
C45 N3 C38 Si5 160.8(4) . . . . ?
N4 C38 C39 C44 -93.5(5) . . . . ?
N3 C38 C39 C44 86.4(5) . . . . ?
N4 C38 C39 C40 89.0(5) . . . . ?
N3 C38 C39 C40 -91.1(5) . . . . ?
C44 C39 C40 C41 0.4(7) . . . . ?
C38 C39 C40 C41 177.9(4) . . . . ?
C39 C40 C41 C42 -0.8(7) . . . . ?
C40 C41 C42 C43 0.5(8) . . . . ?
C41 C42 C43 C44 0.1(8) . . . . ?
C40 C39 C44 C43 0.2(7) . . . . ?
C38 C39 C44 C43 -177.3(4) . . . . ?
C42 C43 C44 C39 -0.5(7) . . . . ?
C38 N3 C45 C46 -178.9(4) . . . . ?
Si5 N3 C45 C46 -26.7(5) . . . . ?
C38 N3 C45 C47 61.8(5) . . . . ?
Si5 N3 C45 C47 -146.0(3) . . . . ?
C38 N3 C45 C48 -60.7(5) . . . . ?
Si5 N3 C45 C48 91.5(4) . . . . ?
C38 N4 C49 C50 -178.5(4) . . . . ?
Si5 N4 C49 C50 27.0(5) . . . . ?
C38 N4 C49 C52 -59.9(5) . . . . ?
Si5 N4 C49 C52 145.6(3) . . . . ?
C38 N4 C49 C51 63.2(5) . . . . ?
Si5 N4 C49 C51 -91.3(4) . . . . ?
C55 O1 C53 C54 -178.4(12) . . . . ?
C53 O1 C55 C56 167.5(18) . . . . ?
